data_7051896
loop_
_publ_author_name
'Jin, Guoxia'
'Jones, Cameron'
'Junk, Peter C.'
'Stasch, Andreas'
'Woodul, William D.'

_publ_section_title
;
 Group 13 metal(i) and (ii) guanidinate complexes: effect of ligand
 backbone on metal oxidation state and coordination sphere
;
_journal_issue 5
_journal_name_full 'New Journal of Chemistry'
_journal_page_first 835
_journal_paper_doi 10.1039/b718799h
_journal_volume 32
_journal_year 2008
_chemical_formula_sum 'C32 H48 In N3'
_chemical_formula_weight 589.55
_chemical_name_systematic
;
?
;
_space_group_IT_number 15
_symmetry_cell_setting monoclinic
_symmetry_space_group_name_Hall '-C 2yc'
_symmetry_space_group_name_H-M 'C 1 2/c 1'
_atom_sites_solution_hydrogens geom
_atom_sites_solution_primary direct
_atom_sites_solution_secondary difmap
_audit_creation_method SHELXL-97
_cell_angle_alpha 90.00
_cell_angle_beta 102.04(3)
_cell_angle_gamma 90.00
_cell_formula_units_Z 4
_cell_length_a 17.298(4)
_cell_length_b 11.948(2)
_cell_length_c 15.609(3)
_cell_measurement_temperature 150(2)
_cell_volume 3155.0(11)
_computing_structure_refinement 'SHELXL-97 (Sheldrick, 1997)'
_computing_structure_solution 'SHELXS-97 (Sheldrick, 1990)'
_diffrn_ambient_temperature 150(2)
_diffrn_measured_fraction_theta_full 0.995
_diffrn_measured_fraction_theta_max 0.995
_diffrn_measurement_device_type 'Nonius Kappa CCD'
_diffrn_radiation_monochromator graphite
_diffrn_radiation_source 'fine-focus sealed tube'
_diffrn_radiation_type MoK\a
_diffrn_radiation_wavelength 0.71073
_diffrn_reflns_av_R_equivalents 0.0262
_diffrn_reflns_av_sigmaI/netI 0.0396
_diffrn_reflns_limit_h_max 21
_diffrn_reflns_limit_h_min -21
_diffrn_reflns_limit_k_max 13
_diffrn_reflns_limit_k_min -15
_diffrn_reflns_limit_l_max 19
_diffrn_reflns_limit_l_min -19
_diffrn_reflns_number 6276
_diffrn_reflns_theta_full 26.73
_diffrn_reflns_theta_max 26.73
_diffrn_reflns_theta_min 3.18
_exptl_absorpt_coefficient_mu 0.772
_exptl_absorpt_correction_T_max 0.851
_exptl_absorpt_correction_T_min 0.801
_exptl_absorpt_correction_type multi-scan
_exptl_absorpt_process_details 'Sortav (Blessing, 1995)'
_exptl_crystal_colour colourless
_exptl_crystal_density_diffrn 1.241
_exptl_crystal_density_method 'not measured'
_exptl_crystal_description block
_exptl_crystal_F_000 1240
_exptl_crystal_size_max 0.25
_exptl_crystal_size_mid 0.20
_exptl_crystal_size_min 0.20
_refine_diff_density_max 0.777
_refine_diff_density_min -0.769
_refine_diff_density_rms 0.085
_refine_ls_extinction_method none
_refine_ls_goodness_of_fit_ref 1.058
_refine_ls_hydrogen_treatment constr
_refine_ls_matrix_type full
_refine_ls_number_parameters 191
_refine_ls_number_reflns 3340
_refine_ls_number_restraints 5
_refine_ls_restrained_S_all 1.062
_refine_ls_R_factor_all 0.0464
_refine_ls_R_factor_gt 0.0394
_refine_ls_shift/su_max 0.000
_refine_ls_shift/su_mean 0.000
_refine_ls_structure_factor_coef Fsqd
_refine_ls_weighting_details 'calc w=1/[\s^2^(Fo^2^)+(0.0570P)^2^+5.3378P] where P=(Fo^2^+2Fc^2^)/3'
_refine_ls_weighting_scheme calc
_refine_ls_wR_factor_gt 0.1055
_refine_ls_wR_factor_ref 0.1098
_reflns_number_gt 2936
_reflns_number_total 3340
_reflns_threshold_expression >2sigma(I)
_cod_data_source_file b718799h.txt
_cod_data_source_block compound14
_cod_original_sg_symbol_H-M C2/c
_cod_database_code 7051896

loop_
_symmetry_equiv_pos_as_xyz
'x, y, z'
'-x, y, -z+1/2'
'x+1/2, y+1/2, z'
'-x+1/2, y+1/2, -z+1/2'
'-x, -y, -z'
'x, -y, z-1/2'
'-x+1/2, -y+1/2, -z'
'x+1/2, -y+1/2, z-1/2'

loop_
_atom_site_label
_atom_site_type_symbol
_atom_site_fract_x
_atom_site_fract_y
_atom_site_fract_z
_atom_site_U_iso_or_equiv
_atom_site_adp_type
_atom_site_occupancy
_atom_site_symmetry_multiplicity
_atom_site_calc_flag
_atom_site_refinement_flags
_atom_site_disorder_assembly
_atom_site_disorder_group
In1 In 0.5000 0.01575(2) 0.7500 0.03885(14) Uani 1 2 d S . .
N1 N 0.50004(12) 0.18408(18) 0.67874(14) 0.0222(4) Uani 1 1 d . . .
N2 N 0.5000 0.3624(3) 0.7500 0.0237(6) Uani 1 2 d S . .
C1 C 0.5000 0.2473(3) 0.7500 0.0194(7) Uani 1 2 d S . .
C2 C 0.53172(15) 0.2110(2) 0.60427(16) 0.0232(5) Uani 1 1 d . . .
C3 C 0.48118(17) 0.2053(2) 0.52132(18) 0.0281(6) Uani 1 1 d . . .
C4 C 0.5136(2) 0.2167(3) 0.44697(19) 0.0367(7) Uani 1 1 d . . .
H4 H 0.4801 0.2114 0.3906 0.044 Uiso 1 1 calc R . .
C5 C 0.5936(2) 0.2355(3) 0.4540(2) 0.0437(8) Uani 1 1 d . . .
H5 H 0.6148 0.2430 0.4029 0.052 Uiso 1 1 calc R . .
C6 C 0.64219(19) 0.2434(3) 0.5357(2) 0.0399(7) Uani 1 1 d . . .
H6 H 0.6969 0.2576 0.5402 0.048 Uiso 1 1 calc R . .
C7 C 0.61350(16) 0.2310(2) 0.61187(19) 0.0294(6) Uani 1 1 d . . .
C8 C 0.39311(17) 0.1864(3) 0.51145(19) 0.0335(6) Uani 1 1 d . . .
H8 H 0.3804 0.1951 0.5707 0.040 Uiso 1 1 calc R . .
C9 C 0.3447(2) 0.2734(4) 0.4510(3) 0.0600(11) Uani 1 1 d . . .
H9A H 0.3596 0.3487 0.4736 0.090 Uiso 1 1 calc R . .
H9B H 0.2883 0.2612 0.4488 0.090 Uiso 1 1 calc R . .
H9C H 0.3554 0.2661 0.3920 0.090 Uiso 1 1 calc R . .
C10 C 0.3697(3) 0.0690(4) 0.4799(3) 0.0730(13) Uani 1 1 d . . .
H10A H 0.3843 0.0564 0.4233 0.109 Uiso 1 1 calc R . .
H10B H 0.3125 0.0598 0.4733 0.109 Uiso 1 1 calc R . .
H10C H 0.3971 0.0147 0.5227 0.109 Uiso 1 1 calc R . .
C11 C 0.67017(16) 0.2338(3) 0.7012(2) 0.0340(6) Uani 1 1 d . . .
H11 H 0.6390 0.2565 0.7455 0.041 Uiso 1 1 calc R . .
C12 C 0.73765(19) 0.3183(3) 0.7061(3) 0.0532(9) Uani 1 1 d . . .
H12A H 0.7764 0.2890 0.6742 0.080 Uiso 1 1 calc R . .
H12B H 0.7633 0.3307 0.7675 0.080 Uiso 1 1 calc R . .
H12C H 0.7164 0.3893 0.6798 0.080 Uiso 1 1 calc R . .
C13 C 0.7037(2) 0.1172(3) 0.7260(2) 0.0503(9) Uani 1 1 d . . .
H13A H 0.6603 0.0651 0.7277 0.075 Uiso 1 1 calc R . .
H13B H 0.7392 0.1201 0.7837 0.075 Uiso 1 1 calc R . .
H13C H 0.7331 0.0916 0.6824 0.075 Uiso 1 1 calc R . .
C14 C 0.53066(15) 0.4255(2) 0.83198(17) 0.0268(6) Uani 1 1 d D . .
C15 C 0.5955(7) 0.5015(10) 0.8148(7) 0.028(3) Uani 0.50 1 d PD . .
C16 C 0.4663(6) 0.5103(9) 0.8447(7) 0.032(2) Uani 0.50 1 d PD . .
C17 C 0.5665(4) 0.5797(5) 0.7365(4) 0.0343(13) Uani 0.50 1 d PD . .
C18 C 0.6112(8) 0.4884(13) 0.8360(11) 0.046(4) Uani 0.50 1 d PD . .
C19 C 0.4685(9) 0.4877(10) 0.8724(8) 0.043(3) Uani 0.50 1 d PD . .

loop_
_atom_site_aniso_label
_atom_site_aniso_U_11
_atom_site_aniso_U_22
_atom_site_aniso_U_33
_atom_site_aniso_U_23
_atom_site_aniso_U_13
_atom_site_aniso_U_12
In1 0.0692(3) 0.01938(18) 0.03145(19) 0.000 0.01851(15) 0.000
N1 0.0281(10) 0.0192(11) 0.0206(10) 0.0010(8) 0.0078(8) 0.0005(8)
N2 0.0313(15) 0.0179(15) 0.0223(15) 0.000 0.0067(12) 0.000
C1 0.0172(15) 0.0196(17) 0.0209(17) 0.000 0.0032(12) 0.000
C2 0.0311(13) 0.0190(12) 0.0211(12) 0.0008(10) 0.0094(10) 0.0043(10)
C3 0.0396(14) 0.0219(13) 0.0238(13) 0.0012(10) 0.0092(11) 0.0052(11)
C4 0.0588(19) 0.0305(16) 0.0229(14) 0.0029(12) 0.0132(13) 0.0141(14)
C5 0.064(2) 0.0399(18) 0.0375(17) 0.0099(14) 0.0339(16) 0.0156(16)
C6 0.0413(16) 0.0385(17) 0.0470(19) 0.0050(14) 0.0257(14) 0.0088(14)
C7 0.0311(14) 0.0234(14) 0.0366(15) -0.0006(11) 0.0135(11) 0.0030(11)
C8 0.0381(15) 0.0359(17) 0.0237(14) 0.0005(12) -0.0004(11) -0.0010(13)
C9 0.0421(19) 0.076(3) 0.057(2) 0.024(2) -0.0012(16) 0.0074(19)
C10 0.065(3) 0.048(2) 0.102(4) -0.024(2) 0.008(2) -0.014(2)
C11 0.0255(13) 0.0338(16) 0.0421(17) -0.0069(13) 0.0059(12) 0.0009(12)
C12 0.0346(16) 0.052(2) 0.074(3) -0.0093(19) 0.0154(16) -0.0076(16)
C13 0.0451(18) 0.0395(19) 0.057(2) -0.0061(16) -0.0118(16) 0.0092(15)
C14 0.0338(14) 0.0213(13) 0.0264(14) -0.0065(10) 0.0092(11) -0.0068(11)
C15 0.023(5) 0.033(5) 0.030(5) -0.021(4) 0.007(4) -0.009(4)
C16 0.034(4) 0.035(5) 0.034(6) -0.013(4) 0.023(4) -0.016(3)
C17 0.042(3) 0.023(3) 0.040(3) 0.002(2) 0.016(3) -0.010(2)
C18 0.025(5) 0.039(5) 0.069(10) 0.007(5) -0.004(5) -0.014(4)
C19 0.070(6) 0.027(5) 0.046(7) -0.008(4) 0.045(6) -0.004(4)

loop_
_atom_type_symbol
_atom_type_description
_atom_type_scat_dispersion_real
_atom_type_scat_dispersion_imag
_atom_type_scat_source
C C 0.0033 0.0016 'International Tables Vol C Tables 4.2.6.8 and 6.1.1.4'
H H 0.0000 0.0000 'International Tables Vol C Tables 4.2.6.8 and 6.1.1.4'
N N 0.0061 0.0033 'International Tables Vol C Tables 4.2.6.8 and 6.1.1.4'
In In -0.7276 1.3100 'International Tables Vol C Tables 4.2.6.8 and 6.1.1.4'

loop_
_geom_angle_atom_site_label_1
_geom_angle_atom_site_label_2
_geom_angle_atom_site_label_3
_geom_angle
_geom_angle_site_symmetry_1
_geom_angle_site_symmetry_3
_geom_angle_publ_flag
N1 In1 N1 57.90(11) 2_656 . ?
C1 N1 C2 128.0(2) . . ?
C1 N1 In1 95.24(17) . . ?
C2 N1 In1 129.26(16) . . ?
C1 N2 C14 120.51(15) . . ?
C1 N2 C14 120.51(15) . 2_656 ?
C14 N2 C14 119.0(3) . 2_656 ?
N1 C1 N1 111.6(3) . 2_656 ?
N1 C1 N2 124.19(16) . . ?
N1 C1 N2 124.19(16) 2_656 . ?
C3 C2 C7 120.3(2) . . ?
C3 C2 N1 118.1(2) . . ?
C7 C2 N1 121.2(2) . . ?
C4 C3 C2 118.7(3) . . ?
C4 C3 C8 119.9(3) . . ?
C2 C3 C8 121.3(2) . . ?
C5 C4 C3 121.2(3) . . ?
C6 C5 C4 119.5(3) . . ?
C5 C6 C7 121.9(3) . . ?
C6 C7 C2 118.4(3) . . ?
C6 C7 C11 120.2(3) . . ?
C2 C7 C11 121.4(2) . . ?
C10 C8 C3 111.4(3) . . ?
C10 C8 C9 110.8(3) . . ?
C3 C8 C9 111.8(3) . . ?
C7 C11 C13 110.4(2) . . ?
C7 C11 C12 113.5(3) . . ?
C13 C11 C12 110.0(3) . . ?
N2 C14 C15 107.3(5) . . ?
N2 C14 C19 116.2(6) . . ?
C15 C14 C19 113.0(7) . . ?
N2 C14 C16 107.8(5) . . ?
C15 C14 C16 102.1(6) . . ?
C19 C14 C16 18.8(5) . . ?
N2 C14 C18 115.5(7) . . ?
C15 C14 C18 15.2(8) . . ?
C19 C14 C18 116.1(9) . . ?
C16 C14 C18 109.7(8) . . ?
C14 C15 C17 112.0(8) . . ?
C17 C16 C14 113.7(7) 2_656 . ?
C16 C17 C15 109.5(7) 2_656 . ?
C14 C19 C17 91.7(5) . 2_656 ?

loop_
_geom_bond_atom_site_label_1
_geom_bond_atom_site_label_2
_geom_bond_distance
_geom_bond_site_symmetry_2
_geom_bond_publ_flag
In1 N1 2.298(2) 2_656 ?
In1 N1 2.298(2) . ?
N1 C1 1.345(3) . ?
N1 C2 1.421(3) . ?
N2 C1 1.375(5) . ?
N2 C14 1.484(3) . ?
N2 C14 1.484(3) 2_656 ?
C1 N1 1.345(3) 2_656 ?
C2 C3 1.405(4) . ?
C2 C7 1.415(4) . ?
C3 C4 1.396(4) . ?
C3 C8 1.516(4) . ?
C4 C5 1.384(5) . ?
C5 C6 1.377(5) . ?
C6 C7 1.388(4) . ?
C7 C11 1.528(4) . ?
C8 C10 1.514(5) . ?
C8 C9 1.530(4) . ?
C11 C13 1.528(4) . ?
C11 C12 1.533(4) . ?
C14 C15 1.510(12) . ?
C14 C19 1.546(11) . ?
C14 C16 1.549(11) . ?
C14 C18 1.573(12) . ?
C15 C17 1.537(13) . ?
C16 C17 1.522(12) 2_656 ?
C17 C16 1.522(12) 2_656 ?
C19 C17 2.009(13) 2_656 ?
